data_4072574
loop_
_publ_author_name
'Meinhard, Dieter'
'Reuter, Peter'
'Rieger, Bernhard'

_publ_section_title
;
 Activation of Polymerization Catalysts:&#x00A0; Synthesis and
 Characterization of Novel Dinuclear Nickel(I) Diimine Complexes
;
_journal_issue 3
_journal_name_full Organometallics
_journal_page_first 751
_journal_paper_doi 10.1021/om060842s
_journal_volume 26
_journal_year 2007
_chemical_formula_sum 'C64 H96 Br4 Mg N4 Ni2 O2'
_chemical_formula_weight 1414.82
_chemical_name_systematic
; 
 ? 
;
_space_group_IT_number 14
_symmetry_cell_setting triclinic
_symmetry_space_group_name_Hall '-P 2yn'
_symmetry_space_group_name_H-M 'P 1 21/n 1'
_atom_sites_solution_hydrogens geom
_atom_sites_solution_primary direct
_atom_sites_solution_secondary difmap
_audit_creation_method SHELXL-97
_cell_angle_alpha 90.00
_cell_angle_beta 101.86(3)
_cell_angle_gamma 90.00
_cell_formula_units_Z 2
_cell_length_a 13.156(3)
_cell_length_b 16.357(3)
_cell_length_c 16.792(3)
_cell_measurement_temperature 220(2)
_cell_volume 3536.4(13)
_computing_structure_refinement 'SHELXL-97 (Sheldrick, 1997)'
_computing_structure_solution 'SHELXS-97 (Sheldrick, 1990)'
_diffrn_ambient_temperature 293(2)
_diffrn_measured_fraction_theta_full 0.968
_diffrn_measured_fraction_theta_max 0.968
_diffrn_radiation_monochromator graphite
_diffrn_radiation_source 'fine-focus sealed tube'
_diffrn_radiation_type MoK\a
_diffrn_radiation_wavelength 0.71073
_diffrn_reflns_av_R_equivalents 0.1421
_diffrn_reflns_av_sigmaI/netI 0.1249
_diffrn_reflns_limit_h_max 15
_diffrn_reflns_limit_h_min -15
_diffrn_reflns_limit_k_max 18
_diffrn_reflns_limit_k_min -18
_diffrn_reflns_limit_l_max 19
_diffrn_reflns_limit_l_min -19
_diffrn_reflns_number 22424
_diffrn_reflns_theta_full 24.15
_diffrn_reflns_theta_max 24.15
_diffrn_reflns_theta_min 1.76
_exptl_absorpt_coefficient_mu 2.842
_exptl_crystal_density_diffrn 1.329
_exptl_crystal_density_method 'not measured'
_exptl_crystal_F_000 1464
_refine_diff_density_max 0.700
_refine_diff_density_min -0.567
_refine_diff_density_rms 0.082
_refine_ls_extinction_method none
_refine_ls_goodness_of_fit_ref 0.755
_refine_ls_hydrogen_treatment mixed
_refine_ls_matrix_type full
_refine_ls_number_parameters 334
_refine_ls_number_reflns 5461
_refine_ls_number_restraints 0
_refine_ls_restrained_S_all 0.755
_refine_ls_R_factor_all 0.1088
_refine_ls_R_factor_gt 0.0498
_refine_ls_shift/su_max 0.268
_refine_ls_shift/su_mean 0.005
_refine_ls_structure_factor_coef Fsqd
_refine_ls_weighting_details 'calc w=1/[\s^2^(Fo^2^)+(0.0684P)^2^+0.0000P] where P=(Fo^2^+2Fc^2^)/3'
_refine_ls_weighting_scheme calc
_refine_ls_wR_factor_gt 0.1094
_refine_ls_wR_factor_ref 0.1303
_reflns_number_gt 2779
_reflns_number_total 5461
_reflns_threshold_expression >2sigma(I)
_cod_data_source_file om060842ssi20060914_100249.cif
_cod_data_source_block mei550
_cod_original_cell_volume 3536.1(12)
_cod_original_sg_symbol_H-M 'P 21/n'
_cod_database_code 4072574

loop_
_symmetry_equiv_pos_as_xyz
'x, y, z'
'-x+1/2, y+1/2, -z+1/2'
'-x, -y, -z'
'x-1/2, -y-1/2, z-1/2'

loop_
_atom_site_label
_atom_site_type_symbol
_atom_site_fract_x
_atom_site_fract_y
_atom_site_fract_z
_atom_site_U_iso_or_equiv
_atom_site_adp_type
_atom_site_occupancy
_atom_site_symmetry_multiplicity
_atom_site_calc_flag
_atom_site_refinement_flags
C11 C 0.5756(8) 0.6328(7) 0.1773(6) 0.103(3) Uani 1 1 d .
H11A H 0.5040 0.6406 0.1800 0.154 Uiso 1 1 calc R
H11B H 0.5807 0.5914 0.1378 0.154 Uiso 1 1 calc R
H11C H 0.6035 0.6832 0.1618 0.154 Uiso 1 1 calc R
Br2 Br 1.02459(6) 0.66143(4) 0.48857(5) 0.0634(3) Uani 1 1 d .
Ni1 Ni 0.92644(6) 0.65364(5) 0.35050(5) 0.0402(2) Uani 1 1 d .
Br1 Br 0.90227(6) 0.50744(4) 0.34715(4) 0.0534(2) Uani 1 1 d .
Mg2 Mg 1.0000 0.5000 0.5000 0.0469(8) Uani 1 2 d S
C8 C 0.7665(9) 0.9391(6) 0.3957(7) 0.120(4) Uani 1 1 d .
H8A H 0.7274 0.9596 0.4338 0.180 Uiso 1 1 calc R
H8B H 0.7230 0.9375 0.3423 0.180 Uiso 1 1 calc R
H8C H 0.8248 0.9743 0.3952 0.180 Uiso 1 1 calc R
N2 N 0.8088(4) 0.7205(3) 0.3071(3) 0.0422(14) Uani 1 1 d .
N3 N 0.9775(4) 0.7042(3) 0.2644(3) 0.0411(13) Uani 1 1 d .
C16 C 0.9132(5) 0.7537(4) 0.2164(4) 0.0485(18) Uani 1 1 d .
C2 C 0.6395(5) 0.6723(4) 0.3244(5) 0.057(2) Uani 1 1 d .
C17 C 1.0806(5) 0.6909(5) 0.2503(5) 0.0536(19) Uani 1 1 d .
C1 C 0.7196(5) 0.7281(4) 0.3434(4) 0.0474(18) Uani 1 1 d .
C13 C 0.8145(5) 0.7627(4) 0.2401(4) 0.0436(17) Uani 1 1 d .
C6 C 0.7202(6) 0.7893(5) 0.4008(5) 0.060(2) Uani 1 1 d .
C10 C 0.6363(6) 0.6065(5) 0.2597(5) 0.065(2) Uani 1 1 d .
H10 H 0.7081 0.5988 0.2536 0.079 Uiso 1 1 calc R
C26 C 1.0111(7) 0.5690(5) 0.1606(5) 0.064(2) Uani 1 1 d .
H26 H 0.9536 0.5759 0.1889 0.077 Uiso 1 1 calc R
C23 C 1.1455(7) 0.8080(6) 0.3479(6) 0.078(3) Uani 1 1 d .
H23 H 1.0770 0.7999 0.3610 0.094 Uiso 1 1 calc R
C18 C 1.0974(6) 0.6263(5) 0.2003(5) 0.063(2) Uani 1 1 d .
C22 C 1.1605(6) 0.7405(5) 0.2907(5) 0.067(2) Uani 1 1 d .
C15 C 0.9349(6) 0.7985(5) 0.1435(5) 0.066(2) Uani 1 1 d .
H15A H 0.9341 0.8564 0.1530 0.100 Uiso 1 1 calc R
H15B H 0.8826 0.7850 0.0965 0.100 Uiso 1 1 calc R
H15C H 1.0019 0.7828 0.1343 0.100 Uiso 1 1 calc R
C7 C 0.8054(7) 0.8529(6) 0.4207(6) 0.083(3) Uani 1 1 d .
H7 H 0.8577 0.8392 0.3890 0.099 Uiso 1 1 calc R
C14 C 0.7321(6) 0.8185(5) 0.1950(5) 0.070(2) Uani 1 1 d .
H14A H 0.6739 0.8188 0.2213 0.105 Uiso 1 1 calc R
H14B H 0.7101 0.7996 0.1400 0.105 Uiso 1 1 calc R
H14C H 0.7596 0.8729 0.1947 0.105 Uiso 1 1 calc R
C28 C 0.9701(8) 0.5910(6) 0.0716(5) 0.089(3) Uani 1 1 d .
H28A H 0.9480 0.6471 0.0677 0.134 Uiso 1 1 calc R
H28B H 0.9124 0.5563 0.0494 0.134 Uiso 1 1 calc R
H28C H 1.0242 0.5835 0.0416 0.134 Uiso 1 1 calc R
C19 C 1.1980(8) 0.6152(7) 0.1880(6) 0.096(3) Uani 1 1 d .
H19 H 1.2121 0.5728 0.1549 0.115 Uiso 1 1 calc R
C3 C 0.5583(7) 0.6791(6) 0.3650(6) 0.081(3) Uani 1 1 d .
H3 H 0.5027 0.6431 0.3524 0.097 Uiso 1 1 calc R
C27 C 1.0416(9) 0.4786(5) 0.1669(6) 0.104(3) Uani 1 1 d .
H27A H 1.0968 0.4693 0.1384 0.155 Uiso 1 1 calc R
H27B H 0.9827 0.4458 0.1432 0.155 Uiso 1 1 calc R
H27C H 1.0646 0.4641 0.2231 0.155 Uiso 1 1 calc R
C24 C 1.2235(8) 0.8071(7) 0.4268(6) 0.105(4) Uani 1 1 d .
H24A H 1.2277 0.7531 0.4496 0.157 Uiso 1 1 calc R
H24B H 1.2025 0.8449 0.4641 0.157 Uiso 1 1 calc R
H24C H 1.2903 0.8228 0.4173 0.157 Uiso 1 1 calc R
C4 C 0.5578(8) 0.7379(7) 0.4236(7) 0.095(3) Uani 1 1 d .
H4 H 0.5035 0.7409 0.4513 0.114 Uiso 1 1 calc R
C9 C 0.8597(8) 0.8540(7) 0.5090(6) 0.112(4) Uani 1 1 d .
H9A H 0.8132 0.8746 0.5414 0.168 Uiso 1 1 calc R
H9B H 0.9198 0.8887 0.5156 0.168 Uiso 1 1 calc R
H9C H 0.8808 0.7995 0.5262 0.168 Uiso 1 1 calc R
C25 C 1.1447(9) 0.8937(6) 0.3082(7) 0.119(4) Uani 1 1 d .
H25A H 1.2122 0.9053 0.2976 0.178 Uiso 1 1 calc R
H25B H 1.1273 0.9342 0.3445 0.178 Uiso 1 1 calc R
H25C H 1.0942 0.8946 0.2581 0.178 Uiso 1 1 calc R
C5 C 0.6380(8) 0.7916(6) 0.4401(6) 0.082(3) Uani 1 1 d .
H5 H 0.6376 0.8314 0.4796 0.099 Uiso 1 1 calc R
C20 C 1.2768(8) 0.6666(10) 0.2245(8) 0.121(4) Uani 1 1 d .
H20 H 1.3434 0.6595 0.2149 0.146 Uiso 1 1 calc R
C21 C 1.2583(8) 0.7279(8) 0.2746(7) 0.103(4) Uani 1 1 d .
H21 H 1.3126 0.7620 0.2985 0.124 Uiso 1 1 calc R
C32 C 1.3097(17) 0.4978(14) 0.4398(14) 0.239(9) Uiso 1 1 d .
H32A H 1.3306 0.5308 0.3980 0.287 Uiso 1 1 calc R
H32B H 1.3687 0.4911 0.4847 0.287 Uiso 1 1 calc R
C31 C 1.272(2) 0.4237(16) 0.4096(17) 0.289(13) Uiso 1 1 d .
H31A H 1.3197 0.3809 0.4335 0.347 Uiso 1 1 calc R
H31B H 1.2674 0.4228 0.3512 0.347 Uiso 1 1 calc R
C12 C 0.5995(8) 0.5240(6) 0.2830(7) 0.112(4) Uani 1 1 d .
H12A H 0.5279 0.5276 0.2870 0.167 Uiso 1 1 calc R
H12B H 0.6406 0.5075 0.3345 0.167 Uiso 1 1 calc R
H12C H 0.6066 0.4845 0.2422 0.167 Uiso 1 1 calc R
C33 C 1.2219(15) 0.5346(12) 0.4673(12) 0.207(8) Uiso 1 1 d .
H33A H 1.2441 0.5529 0.5232 0.248 Uiso 1 1 calc R
H33B H 1.1980 0.5821 0.4340 0.248 Uiso 1 1 calc R
C30 C 1.1707(15) 0.4077(11) 0.4269(12) 0.210(8) Uiso 1 1 d .
H30A H 1.1211 0.3950 0.3772 0.251 Uiso 1 1 calc R
H30B H 1.1737 0.3621 0.4642 0.251 Uiso 1 1 calc R
O29 O 1.1420(4) 0.4807(3) 0.4626(3) 0.0662(14) Uiso 1 1 d .

loop_
_atom_site_aniso_label
_atom_site_aniso_U_11
_atom_site_aniso_U_22
_atom_site_aniso_U_33
_atom_site_aniso_U_23
_atom_site_aniso_U_13
_atom_site_aniso_U_12
C11 0.098(7) 0.118(8) 0.082(7) -0.015(6) -0.006(6) 0.016(6)
Br2 0.0819(6) 0.0473(4) 0.0494(4) 0.0036(4) -0.0132(4) -0.0050(4)
Ni1 0.0382(5) 0.0418(5) 0.0393(5) 0.0062(4) 0.0048(4) 0.0051(4)
Br1 0.0649(5) 0.0431(4) 0.0446(4) 0.0045(3) -0.0067(3) -0.0054(4)
Mg2 0.0498(18) 0.0441(18) 0.0406(18) 0.0090(15) -0.0051(15) 0.0032(16)
C8 0.144(10) 0.083(7) 0.132(10) -0.008(7) 0.028(9) -0.027(7)
N2 0.041(3) 0.043(3) 0.045(3) 0.005(3) 0.014(3) 0.006(2)
N3 0.036(3) 0.040(3) 0.046(3) -0.002(3) 0.005(3) 0.001(2)
C16 0.051(4) 0.052(4) 0.042(4) 0.006(3) 0.009(4) 0.004(3)
C2 0.034(4) 0.065(5) 0.070(5) 0.011(4) 0.005(4) 0.009(4)
C17 0.040(4) 0.072(5) 0.052(5) 0.017(4) 0.018(4) 0.012(4)
C1 0.035(4) 0.054(4) 0.053(4) 0.007(3) 0.010(4) 0.020(3)
C13 0.042(4) 0.041(4) 0.046(4) 0.004(3) 0.003(3) 0.004(3)
C6 0.060(5) 0.069(5) 0.054(5) -0.003(4) 0.016(4) 0.009(4)
C10 0.037(4) 0.078(6) 0.080(6) -0.002(5) 0.008(4) -0.003(4)
C26 0.073(5) 0.069(5) 0.053(5) 0.005(4) 0.021(4) 0.019(4)
C23 0.056(5) 0.083(6) 0.094(7) 0.001(5) 0.012(5) -0.018(5)
C18 0.051(5) 0.085(6) 0.058(5) 0.003(4) 0.021(4) 0.013(4)
C22 0.047(5) 0.088(6) 0.065(6) 0.014(5) 0.012(5) 0.000(4)
C15 0.070(5) 0.078(5) 0.055(5) 0.020(4) 0.021(4) 0.007(4)
C7 0.084(6) 0.087(6) 0.078(6) -0.027(5) 0.019(5) 0.011(5)
C14 0.062(5) 0.081(6) 0.067(5) 0.020(4) 0.012(4) 0.034(4)
C28 0.101(7) 0.093(7) 0.071(6) 0.009(5) 0.012(6) -0.007(6)
C19 0.071(7) 0.134(9) 0.091(8) -0.002(7) 0.039(6) 0.022(6)
C3 0.048(5) 0.088(7) 0.111(8) 0.012(6) 0.027(5) 0.004(4)
C27 0.132(9) 0.076(6) 0.103(8) 0.006(6) 0.025(7) 0.031(6)
C24 0.105(8) 0.128(9) 0.072(6) -0.003(6) -0.005(6) -0.032(7)
C4 0.083(7) 0.112(8) 0.107(9) 0.006(7) 0.061(7) 0.018(7)
C9 0.118(8) 0.119(8) 0.082(7) -0.029(6) -0.017(6) 0.023(7)
C25 0.117(9) 0.096(8) 0.132(10) 0.003(7) 0.000(8) -0.016(7)
C5 0.075(6) 0.103(7) 0.076(6) -0.009(5) 0.032(6) 0.014(6)
C20 0.047(6) 0.215(15) 0.108(9) -0.005(10) 0.026(6) 0.009(8)
C21 0.055(6) 0.162(11) 0.097(9) -0.001(8) 0.024(6) -0.011(6)
C12 0.119(8) 0.076(7) 0.139(10) -0.004(6) 0.025(8) -0.032(6)

loop_
_atom_type_symbol
_atom_type_description
_atom_type_scat_dispersion_real
_atom_type_scat_dispersion_imag
_atom_type_scat_source
C C 0.0033 0.0016 'International Tables Vol C Tables 4.2.6.8 and 6.1.1.4'
H H 0.0000 0.0000 'International Tables Vol C Tables 4.2.6.8 and 6.1.1.4'
N N 0.0061 0.0033 'International Tables Vol C Tables 4.2.6.8 and 6.1.1.4'
Ni Ni 0.3393 1.1124 'International Tables Vol C Tables 4.2.6.8 and 6.1.1.4'
O O 0.0106 0.0060 'International Tables Vol C Tables 4.2.6.8 and 6.1.1.4'
Mg Mg 0.0486 0.0363 'International Tables Vol C Tables 4.2.6.8 and 6.1.1.4'
Br Br -0.2901 2.4595 'International Tables Vol C Tables 4.2.6.8 and 6.1.1.4'

loop_
_geom_angle_atom_site_label_1
_geom_angle_atom_site_label_2
_geom_angle_atom_site_label_3
_geom_angle
_geom_angle_site_symmetry_1
_geom_angle_site_symmetry_3
Ni1 Br2 Mg2 88.17(3) . .
N3 Ni1 N2 81.1(2) . .
N3 Ni1 Br1 118.60(15) . .
N2 Ni1 Br1 117.74(16) . .
N3 Ni1 Br2 120.24(15) . .
N2 Ni1 Br2 124.55(17) . .
Br1 Ni1 Br2 96.70(4) . .
Ni1 Br1 Mg2 89.28(3) . .
O29 Mg2 O29 180.000(1) 3_766 .
O29 Mg2 Br1 90.11(14) 3_766 3_766
O29 Mg2 Br1 89.89(14) . 3_766
O29 Mg2 Br1 89.89(14) 3_766 .
O29 Mg2 Br1 90.11(14) . .
Br1 Mg2 Br1 180.0 3_766 .
O29 Mg2 Br2 90.05(15) 3_766 .
O29 Mg2 Br2 89.95(15) . .
Br1 Mg2 Br2 94.23(2) 3_766 .
Br1 Mg2 Br2 85.77(2) . .
O29 Mg2 Br2 89.95(15) 3_766 3_766
O29 Mg2 Br2 90.05(15) . 3_766
Br1 Mg2 Br2 85.77(2) 3_766 3_766
Br1 Mg2 Br2 94.23(2) . 3_766
Br2 Mg2 Br2 180.0 . 3_766
C13 N2 C1 120.4(5) . .
C13 N2 Ni1 115.8(5) . .
C1 N2 Ni1 123.8(4) . .
C16 N3 C17 120.0(6) . .
C16 N3 Ni1 116.6(5) . .
C17 N3 Ni1 123.4(4) . .
N3 C16 C13 113.3(6) . .
N3 C16 C15 126.2(7) . .
C13 C16 C15 120.5(6) . .
C1 C2 C3 117.5(8) . .
C1 C2 C10 122.7(7) . .
C3 C2 C10 119.8(7) . .
C18 C17 C22 122.6(7) . .
C18 C17 N3 119.0(7) . .
C22 C17 N3 118.3(7) . .
C2 C1 C6 122.1(8) . .
C2 C1 N2 119.8(7) . .
C6 C1 N2 118.0(7) . .
N2 C13 C16 112.9(6) . .
N2 C13 C14 125.5(7) . .
C16 C13 C14 121.4(6) . .
C5 C6 C1 117.3(8) . .
C5 C6 C7 119.6(8) . .
C1 C6 C7 123.1(8) . .
C11 C10 C2 112.6(7) . .
C11 C10 C12 110.7(8) . .
C2 C10 C12 114.2(8) . .
C18 C26 C28 111.5(7) . .
C18 C26 C27 113.9(7) . .
C28 C26 C27 109.4(7) . .
C22 C23 C24 113.7(8) . .
C22 C23 C25 112.4(8) . .
C24 C23 C25 109.3(8) . .
C17 C18 C19 117.4(8) . .
C17 C18 C26 122.5(7) . .
C19 C18 C26 120.1(8) . .
C17 C22 C21 117.2(9) . .
C17 C22 C23 123.8(8) . .
C21 C22 C23 118.9(9) . .
C9 C7 C6 113.9(9) . .
C9 C7 C8 108.9(8) . .
C6 C7 C8 112.4(8) . .
C20 C19 C18 120.3(10) . .
C2 C3 C4 121.7(9) . .
C5 C4 C3 118.7(10) . .
C4 C5 C6 122.6(9) . .
C19 C20 C21 120.7(10) . .
C20 C21 C22 121.4(11) . .
C31 C32 C33 103(2) . .
C32 C31 C30 111(2) . .
O29 C33 C32 111.4(16) . .
O29 C30 C31 105.6(17) . .
C33 O29 C30 107.4(12) . .
C33 O29 Mg2 127.2(9) . .
C30 O29 Mg2 125.4(9) . .

loop_
_geom_bond_atom_site_label_1
_geom_bond_atom_site_label_2
_geom_bond_distance
_geom_bond_site_symmetry_2
C11 C10 1.511(11) .
Br2 Ni1 2.4142(13) .
Br2 Mg2 2.6718(9) .
Ni1 N3 1.904(6) .
Ni1 N2 1.912(5) .
Ni1 Br1 2.4115(11) .
Br1 Mg2 2.6267(10) .
Mg2 O29 2.113(5) 3_766
Mg2 O29 2.113(5) .
Mg2 Br1 2.6267(10) 3_766
Mg2 Br2 2.6719(9) 3_766
C8 C7 1.529(13) .
N2 C13 1.335(8) .
N2 C1 1.435(8) .
N3 C16 1.319(8) .
N3 C17 1.441(8) .
C16 C13 1.440(9) .
C16 C15 1.505(10) .
C2 C1 1.382(10) .
C2 C3 1.385(11) .
C2 C10 1.522(11) .
C17 C18 1.394(10) .
C17 C22 1.389(11) .
C1 C6 1.390(10) .
C13 C14 1.499(9) .
C6 C5 1.377(11) .
C6 C7 1.515(12) .
C10 C12 1.512(11) .
C26 C18 1.517(11) .
C26 C28 1.524(11) .
C26 C27 1.529(11) .
C23 C22 1.502(12) .
C23 C24 1.501(11) .
C23 C25 1.551(12) .
C18 C19 1.393(11) .
C22 C21 1.384(13) .
C7 C9 1.507(12) .
C19 C20 1.377(15) .
C3 C4 1.377(13) .
C4 C5 1.357(13) .
C20 C21 1.362(15) .
C32 C31 1.37(3) .
C32 C33 1.46(2) .
C31 C30 1.44(3) .
C33 O29 1.362(18) .
C30 O29 1.422(18) .
